data_4501649
loop_
_publ_author_name
'Zhang, Ying'
'Wu, Tao'
'Liu, Rui'
'Dou, Tao'
'Bu, Xianhui'
'Feng, Pingyun'

_publ_section_title
;
 Three-Dimensional Photoluminescent Frameworks Constructed from
 Size-Tunable CuI Clusters
;
_journal_issue 5
_journal_name_full 'Crystal Growth &amp; Design'
_journal_page_first 2047
_journal_paper_doi 10.1021/cg1001978
_journal_volume 10
_journal_year 2010
_chemical_formula_sum 'C12 H25 Cu6 I6 N4 O0.5'
_chemical_formula_weight 1376.00
_chemical_name_systematic
;
 ?
;
_space_group_IT_number 94
_symmetry_cell_setting tetragonal
_symmetry_space_group_name_Hall 'P 4n 2n'
_symmetry_space_group_name_H-M 'P 42 21 2'
_atom_sites_solution_hydrogens geom
_atom_sites_solution_primary direct
_atom_sites_solution_secondary difmap
_audit_creation_method SHELXL-97
_cell_angle_alpha 90.00
_cell_angle_beta 90.00
_cell_angle_gamma 90.00
_cell_formula_units_Z 4
_cell_length_a 13.90770(10)
_cell_length_b 13.90770(10)
_cell_length_c 14.1742(2)
_cell_measurement_temperature 293(2)
_cell_volume 2741.63(5)
_computing_structure_refinement 'SHELXL-97 (Sheldrick, 1997)'
_computing_structure_solution 'SHELXS-97 (Sheldrick, 1990)'
_diffrn_ambient_temperature 293(2)
_diffrn_measured_fraction_theta_full 0.982
_diffrn_measured_fraction_theta_max 0.982
_diffrn_radiation_monochromator graphite
_diffrn_radiation_source 'fine-focus sealed tube'
_diffrn_radiation_type MoK\a
_diffrn_radiation_wavelength 0.71073
_diffrn_reflns_av_R_equivalents 0.0500
_diffrn_reflns_av_sigmaI/netI 0.0361
_diffrn_reflns_limit_h_max 16
_diffrn_reflns_limit_h_min -14
_diffrn_reflns_limit_k_max 16
_diffrn_reflns_limit_k_min -16
_diffrn_reflns_limit_l_max 16
_diffrn_reflns_limit_l_min -15
_diffrn_reflns_number 23582
_diffrn_reflns_theta_full 25.03
_diffrn_reflns_theta_max 25.03
_diffrn_reflns_theta_min 2.05
_exptl_absorpt_coefficient_mu 11.338
_exptl_absorpt_correction_type none
_exptl_crystal_density_diffrn 3.334
_exptl_crystal_density_method 'not measured'
_exptl_crystal_F_000 2484
_refine_diff_density_max 1.417
_refine_diff_density_min -1.604
_refine_diff_density_rms 0.172
_refine_ls_abs_structure_details 'Flack H D (1983), Acta Cryst. A39, 876-881'
_refine_ls_abs_structure_Flack 0.00(7)
_refine_ls_extinction_method none
_refine_ls_goodness_of_fit_ref 1.077
_refine_ls_hydrogen_treatment mixed
_refine_ls_matrix_type full
_refine_ls_number_parameters 143
_refine_ls_number_reflns 2404
_refine_ls_number_restraints 0
_refine_ls_restrained_S_all 1.077
_refine_ls_R_factor_all 0.0441
_refine_ls_R_factor_gt 0.0319
_refine_ls_shift/su_max 0.325
_refine_ls_shift/su_mean 0.003
_refine_ls_structure_factor_coef Fsqd
_refine_ls_weighting_details 'calc w=1/[\s^2^(Fo^2^)+(0.0319P)^2^+9.2184P] where P=(Fo^2^+2Fc^2^)/3'
_refine_ls_weighting_scheme calc
_refine_ls_wR_factor_gt 0.0701
_refine_ls_wR_factor_ref 0.0739
_reflns_number_gt 2012
_reflns_number_total 2404
_reflns_threshold_expression >2sigma(I)
_cod_data_source_file cg1001978_si_002.cif
_cod_data_source_block 3
_cod_depositor_comments
;
The following automatic conversions were performed:

'_symmetry_cell_setting' value 'Tetragonal' changed to 'tetragonal'
according to /home/saulius/struct/CIF-dictionaries/cif_core.dic
dictionary named 'cif_core.dic' version 2.4.2 from 2011-04-26.

Automatic conversion script
Id: cif_fix_values 1715 2011-07-08 13:25:40Z adriana 
;
_cod_original_sg_symbol_H-M P4(2)2(1)2
_cod_original_formula_sum 'C12 H25 Cu6 I6 N4 O0.50'
_cod_database_code 4501649

loop_
_symmetry_equiv_pos_as_xyz
'x, y, z'
'-x, -y, z'
'-y+1/2, x+1/2, z+1/2'
'y+1/2, -x+1/2, z+1/2'
'-x+1/2, y+1/2, -z+1/2'
'x+1/2, -y+1/2, -z+1/2'
'y, x, -z'
'-y, -x, -z'

loop_
_atom_site_label
_atom_site_type_symbol
_atom_site_fract_x
_atom_site_fract_y
_atom_site_fract_z
_atom_site_U_iso_or_equiv
_atom_site_adp_type
_atom_site_occupancy
_atom_site_symmetry_multiplicity
_atom_site_calc_flag
_atom_site_refinement_flags
I1 I 0.26157(4) 0.03294(4) 1.00103(6) 0.02814(17) Uani 1 1 d .
I2 I 0.52016(4) 0.18072(4) 1.00570(5) 0.02941(18) Uani 1 1 d .
I3 I 0.5000 0.0000 0.76867(7) 0.0245(2) Uani 1 2 d S
I4 I 0.0000 0.0000 1.15960(7) 0.0372(2) Uani 1 2 d S
Cu1 Cu 0.38741(9) 0.11090(9) 0.88179(10) 0.0360(4) Uani 1 1 d .
Cu2 Cu 0.36206(10) -0.08180(10) 0.89046(11) 0.0389(4) Uani 1 1 d .
Cu3 Cu 0.5000 0.0000 0.9984(2) 0.0756(7) Uani 1 2 d S
Cu4 Cu 0.06672(10) 0.06672(10) 1.0000 0.0581(6) Uani 1 2 d S
N1 N 0.3153(6) 0.2079(6) 0.7976(6) 0.023(2) Uani 1 1 d .
N2 N 0.2148(6) 0.3237(6) 0.6922(6) 0.024(2) Uani 1 1 d .
C1 C 0.2944(9) 0.2980(9) 0.8453(8) 0.044(3) Uani 1 1 d .
H1A H 0.3536 0.3257 0.8691 0.07(4) Uiso 1 1 calc R
H1B H 0.2524 0.2860 0.8987 0.01(2) Uiso 1 1 calc R
C2 C 0.2460(9) 0.3694(8) 0.7780(8) 0.036(3) Uani 1 1 d .
H2A H 0.1910 0.3982 0.8092 0.02(3) Uiso 1 1 calc R
H2B H 0.2909 0.4204 0.7628 0.04(3) Uiso 1 1 calc R
C3 C 0.2206(8) 0.1652(9) 0.7704(10) 0.040(3) Uani 1 1 d .
H3A H 0.1879 0.1421 0.8264 0.04(3) Uiso 1 1 calc R
H3B H 0.2312 0.1108 0.7288 0.17(9) Uiso 1 1 calc R
C4 C 0.1570(8) 0.2402(8) 0.7201(9) 0.035(3) Uani 1 1 d .
H4A H 0.1279 0.2115 0.6646 0.04(3) Uiso 1 1 calc R
H4B H 0.1058 0.2606 0.7621 0.00(2) Uiso 1 1 calc R
C5 C 0.3664(9) 0.2321(9) 0.7064(8) 0.040(3) Uani 1 1 d .
H5A H 0.3851 0.1732 0.6748 0.02(3) Uiso 1 1 calc R
H5B H 0.4242 0.2684 0.7202 2.0(15) Uiso 1 1 calc R
C6 C 0.3016(8) 0.2908(8) 0.6417(7) 0.033(3) Uani 1 1 d .
H6A H 0.3368 0.3461 0.6183 0.01(2) Uiso 1 1 calc R
H6B H 0.2829 0.2518 0.5880 0.04(3) Uiso 1 1 calc R
O1W O 0.5000 0.5000 0.941(3) 0.166(17) Uiso 0.50 2 d SP

loop_
_atom_site_aniso_label
_atom_site_aniso_U_11
_atom_site_aniso_U_22
_atom_site_aniso_U_33
_atom_site_aniso_U_23
_atom_site_aniso_U_13
_atom_site_aniso_U_12
I1 0.0257(3) 0.0315(4) 0.0272(4) 0.0029(4) 0.0034(4) 0.0010(2)
I2 0.0278(3) 0.0315(4) 0.0289(4) -0.0060(4) 0.0032(4) -0.0005(3)
I3 0.0223(5) 0.0252(5) 0.0258(5) 0.000 0.000 0.0014(5)
I4 0.0392(7) 0.0343(7) 0.0381(6) 0.000 0.000 -0.0009(4)
Cu1 0.0350(8) 0.0360(8) 0.0371(9) 0.0086(7) -0.0014(7) 0.0066(6)
Cu2 0.0400(9) 0.0344(8) 0.0425(9) -0.0084(7) -0.0111(7) -0.0026(6)
Cu3 0.108(2) 0.0329(12) 0.0858(19) 0.000 0.000 -0.0126(11)
Cu4 0.0622(9) 0.0622(9) 0.0499(14) 0.0010(12) -0.0010(12) -0.0198(11)
N1 0.025(5) 0.021(5) 0.023(5) 0.005(4) 0.007(4) 0.001(4)
N2 0.022(5) 0.028(5) 0.021(5) 0.002(4) -0.002(4) 0.004(4)
C1 0.034(9) 0.066(11) 0.032(7) -0.010(7) -0.010(6) 0.011(6)
C2 0.039(7) 0.027(7) 0.040(8) -0.010(6) -0.007(6) 0.028(6)
C3 0.036(7) 0.036(7) 0.048(8) 0.011(7) 0.001(7) -0.008(5)
C4 0.018(6) 0.040(7) 0.046(8) 0.004(7) -0.013(6) -0.009(5)
C5 0.059(9) 0.039(8) 0.022(7) 0.014(6) 0.016(6) 0.008(7)
C6 0.024(7) 0.038(8) 0.036(7) 0.014(6) 0.006(5) 0.006(5)

loop_
_atom_type_symbol
_atom_type_description
_atom_type_scat_dispersion_real
_atom_type_scat_dispersion_imag
_atom_type_scat_source
C C 0.0033 0.0016 'International Tables Vol C Tables 4.2.6.8 and 6.1.1.4'
H H 0.0000 0.0000 'International Tables Vol C Tables 4.2.6.8 and 6.1.1.4'
N N 0.0061 0.0033 'International Tables Vol C Tables 4.2.6.8 and 6.1.1.4'
Cu Cu 0.3201 1.2651 'International Tables Vol C Tables 4.2.6.8 and 6.1.1.4'
I I -0.4742 1.8119 'International Tables Vol C Tables 4.2.6.8 and 6.1.1.4'
O O 0.0106 0.0060 'International Tables Vol C Tables 4.2.6.8 and 6.1.1.4'

loop_
_geom_angle_atom_site_label_1
_geom_angle_atom_site_label_2
_geom_angle_atom_site_label_3
_geom_angle
_geom_angle_site_symmetry_1
_geom_angle_site_symmetry_3
Cu2 I1 Cu1 61.39(5) . .
Cu2 I1 Cu4 128.48(5) . .
Cu1 I1 Cu4 125.07(4) . .
Cu3 I2 Cu2 62.30(6) . 2_655
Cu3 I2 Cu1 62.94(6) . .
Cu2 I2 Cu1 80.75(5) 2_655 .
Cu1 I3 Cu1 107.78(6) 2_655 .
Cu1 I3 Cu2 58.43(4) 2_655 2_655
Cu1 I3 Cu2 78.59(4) . 2_655
Cu1 I3 Cu2 78.59(4) 2_655 .
Cu1 I3 Cu2 58.43(4) . .
Cu2 I3 Cu2 104.52(6) 2_655 .
Cu4 I4 Cu4 60.23(8) 2 .
N1 Cu1 I1 108.3(2) . .
N1 Cu1 Cu2 127.7(2) . .
I1 Cu1 Cu2 58.83(5) . .
N1 Cu1 I3 108.1(2) . .
I1 Cu1 I3 121.42(5) . .
Cu2 Cu1 I3 62.63(4) . .
N1 Cu1 I2 118.0(2) . .
I1 Cu1 I2 100.44(5) . .
Cu2 Cu1 I2 114.31(5) . .
I3 Cu1 I2 101.06(4) . .
N1 Cu1 Cu3 172.7(2) . .
I1 Cu1 Cu3 76.38(5) . .
Cu2 Cu1 Cu3 59.43(4) . .
I3 Cu1 Cu3 73.06(6) . .
I2 Cu1 Cu3 55.05(4) . .
N2 Cu2 I1 116.7(3) 5_546 .
N2 Cu2 I2 109.5(2) 5_546 2_655
I1 Cu2 I2 105.73(5) . 2_655
N2 Cu2 Cu3 163.4(3) 5_546 .
I1 Cu2 Cu3 77.59(5) . .
I2 Cu2 Cu3 55.94(4) 2_655 .
N2 Cu2 Cu1 132.4(2) 5_546 .
I1 Cu2 Cu1 59.78(4) . .
I2 Cu2 Cu1 117.03(6) 2_655 .
Cu3 Cu2 Cu1 61.10(5) . .
N2 Cu2 I3 105.2(2) 5_546 .
I1 Cu2 I3 118.69(5) . .
I2 Cu2 I3 99.42(5) 2_655 .
Cu3 Cu2 I3 72.19(7) . .
Cu1 Cu2 I3 58.94(4) . .
I2 Cu3 I2 175.32(15) 2_655 .
I2 Cu3 Cu2 61.76(4) 2_655 .
I2 Cu3 Cu2 121.29(7) . .
I2 Cu3 Cu2 121.29(7) 2_655 2_655
I2 Cu3 Cu2 61.76(4) . 2_655
Cu2 Cu3 Cu2 111.10(13) . 2_655
I2 Cu3 Cu1 121.22(8) 2_655 .
I2 Cu3 Cu1 62.01(4) . .
Cu2 Cu3 Cu1 59.47(6) . .
Cu2 Cu3 Cu1 80.09(8) 2_655 .
I2 Cu3 Cu1 62.01(4) 2_655 2_655
I2 Cu3 Cu1 121.22(8) . 2_655
Cu2 Cu3 Cu1 80.09(8) . 2_655
Cu2 Cu3 Cu1 59.47(6) 2_655 2_655
Cu1 Cu3 Cu1 106.11(12) . 2_655
I4 Cu4 I4 119.77(8) 7_557 .
I4 Cu4 Cu4 59.88(4) 7_557 2
I4 Cu4 Cu4 59.88(4) . 2
I4 Cu4 I1 107.072(18) 7_557 .
I4 Cu4 I1 106.524(18) . .
Cu4 Cu4 I1 125.17(4) 2 .
I4 Cu4 I1 106.524(18) 7_557 7_557
I4 Cu4 I1 107.072(18) . 7_557
Cu4 Cu4 I1 125.17(4) 2 7_557
I1 Cu4 I1 109.67(7) . 7_557
C1 N1 C3 106.7(8) . .
C1 N1 C5 107.4(9) . .
C3 N1 C5 106.3(9) . .
C1 N1 Cu1 113.1(7) . .
C3 N1 Cu1 108.6(6) . .
C5 N1 Cu1 114.3(6) . .
C2 N2 C4 106.7(9) . .
C2 N2 C6 107.4(8) . .
C4 N2 C6 109.5(8) . .
C2 N2 Cu2 110.8(6) . 5_556
C4 N2 Cu2 112.0(6) . 5_556
C6 N2 Cu2 110.3(6) . 5_556
N1 C1 C2 110.9(8) . .
N1 C1 H1A 109.5 . .
C2 C1 H1A 109.5 . .
N1 C1 H1B 109.5 . .
C2 C1 H1B 109.5 . .
H1A C1 H1B 108.0 . .
N2 C2 C1 111.9(9) . .
N2 C2 H2A 109.2 . .
C1 C2 H2A 109.2 . .
N2 C2 H2B 109.2 . .
C1 C2 H2B 109.2 . .
H2A C2 H2B 107.9 . .
N1 C3 C4 110.9(9) . .
N1 C3 H3A 109.5 . .
C4 C3 H3A 109.5 . .
N1 C3 H3B 109.5 . .
C4 C3 H3B 109.5 . .
H3A C3 H3B 108.1 . .
N2 C4 C3 110.2(9) . .
N2 C4 H4A 109.6 . .
C3 C4 H4A 109.6 . .
N2 C4 H4B 109.6 . .
C3 C4 H4B 109.6 . .
H4A C4 H4B 108.1 . .
N1 C5 C6 110.9(9) . .
N1 C5 H5A 109.5 . .
C6 C5 H5A 109.5 . .
N1 C5 H5B 109.5 . .
C6 C5 H5B 109.5 . .
H5A C5 H5B 108.1 . .
N2 C6 C5 111.0(8) . .
N2 C6 H6A 109.4 . .
C5 C6 H6A 109.4 . .
N2 C6 H6B 109.4 . .
C5 C6 H6B 109.4 . .
H6A C6 H6B 108.0 . .

loop_
_geom_bond_atom_site_label_1
_geom_bond_atom_site_label_2
_geom_bond_distance
_geom_bond_site_symmetry_2
I1 Cu2 2.6375(16) .
I1 Cu1 2.6637(15) .
I1 Cu4 2.7504(13) .
I2 Cu3 2.5311(6) .
I2 Cu2 2.6914(15) 2_655
I2 Cu1 2.7269(15) .
I3 Cu1 2.7206(14) 2_655
I3 Cu1 2.7206(14) .
I3 Cu2 2.8205(16) 2_655
I3 Cu2 2.8205(16) .
I4 Cu4 2.6152(13) 2
I4 Cu4 2.6152(13) .
Cu1 N1 2.061(8) .
Cu1 Cu2 2.7060(19) .
Cu1 Cu3 2.750(2) .
Cu2 N2 2.059(8) 5_546
Cu2 I2 2.6914(15) 2_655
Cu2 Cu3 2.705(2) .
Cu3 I2 2.5311(6) 2_655
Cu3 Cu2 2.705(2) 2_655
Cu3 Cu1 2.750(2) 2_655
Cu4 I4 2.6152(13) 7_557
Cu4 Cu4 2.624(4) 2
Cu4 I1 2.7504(13) 7_557
N1 C1 1.454(15) .
N1 C3 1.495(14) .
N1 C5 1.513(14) .
N2 C2 1.440(14) .
N2 C4 1.466(14) .
N2 C6 1.477(14) .
N2 Cu2 2.059(8) 5_556
C1 C2 1.532(16) .
C1 H1A 0.9700 .
C1 H1B 0.9700 .
C2 H2A 0.9700 .
C2 H2B 0.9700 .
C3 C4 1.542(16) .
C3 H3A 0.9700 .
C3 H3B 0.9700 .
C4 H4A 0.9700 .
C4 H4B 0.9700 .
C5 C6 1.522(16) .
C5 H5A 0.9700 .
C5 H5B 0.9700 .
C6 H6A 0.9700 .
C6 H6B 0.9700 .
O1W O1W 1.68(7) 7_557
